data_7053778
loop_
_publ_author_name
'Kobatake, Seiya'
'Imagawa, Hiroyuki'
'Nakatani, Hidenori'
'Nakashima, Seiichiro'

_publ_section_title
;
 The irreversible thermo-bleaching function of a photochromic diarylethene
 having trimethylsilyl groups
;
_journal_issue 6
_journal_name_full 'New Journal of Chemistry'
_journal_page_first 1362
_journal_paper_doi 10.1039/b822372f
_journal_volume 33
_journal_year 2009
_chemical_formula_moiety 'C31 H30 F6 S2 Si2'
_chemical_formula_sum 'C31 H30 F6 S2 Si2'
_chemical_formula_weight 636.85
_chemical_name_systematic
;
1,2-Bis(2-trimethylsilyl-5-phenyl-3-thienyl)perfluorocyclopentene
;
_space_group_IT_number 2
_symmetry_cell_setting triclinic
_symmetry_space_group_name_Hall '-P 1'
_symmetry_space_group_name_H-M 'P -1'
_atom_sites_solution_hydrogens geom
_atom_sites_solution_primary direct
_atom_sites_solution_secondary difmap
_audit_creation_method SHELXL-97
_cell_angle_alpha 97.56(9)
_cell_angle_beta 97.02(8)
_cell_angle_gamma 107.21(8)
_cell_formula_units_Z 2
_cell_length_a 8.959(16)
_cell_length_b 10.52(2)
_cell_length_c 17.69(3)
_cell_measurement_reflns_used 11239
_cell_measurement_temperature 296(2)
_cell_measurement_theta_max 27.41
_cell_measurement_theta_min 3.07
_cell_volume 1556(5)
_computing_cell_refinement PROCESS-AUTO
_computing_data_collection PROCESS-AUTO
_computing_data_reduction CrystalStructure
_computing_molecular_graphics ORTEP-3
_computing_publication_material 'CrystalStructure 3.8'
_computing_structure_refinement 'SHELXL-97 (Sheldrick, 1997)'
_computing_structure_solution 'SHELXS-97 (Sheldrick, 1990)'
_diffrn_ambient_temperature 296(2)
_diffrn_detector_area_resol_mean 10.00
_diffrn_measured_fraction_theta_full 0.985
_diffrn_measured_fraction_theta_max 0.985
_diffrn_measurement_device_type 'Rigaku RAXIS-RAPID'
_diffrn_measurement_method \w
_diffrn_radiation_monochromator graphite
_diffrn_radiation_source 'fine-focus sealed tube'
_diffrn_radiation_type MoK\a
_diffrn_radiation_wavelength 0.71075
_diffrn_reflns_av_R_equivalents 0.0344
_diffrn_reflns_av_sigmaI/netI 0.0298
_diffrn_reflns_limit_h_max 11
_diffrn_reflns_limit_h_min -11
_diffrn_reflns_limit_k_max 13
_diffrn_reflns_limit_k_min -13
_diffrn_reflns_limit_l_max 22
_diffrn_reflns_limit_l_min -22
_diffrn_reflns_number 14375
_diffrn_reflns_theta_full 27.41
_diffrn_reflns_theta_max 27.41
_diffrn_reflns_theta_min 3.07
_exptl_absorpt_coefficient_mu 0.304
_exptl_absorpt_correction_T_max 0.8879
_exptl_absorpt_correction_T_min 0.8385
_exptl_absorpt_correction_type multi-scan
_exptl_absorpt_process_details
;
Higashi, T. (1995). Program for Absorption Correction.
Rigaku Corporation, Tokyo, Japan.
;
_exptl_crystal_colour colorless
_exptl_crystal_density_diffrn 1.359
_exptl_crystal_density_method 'not measured'
_exptl_crystal_description platelet
_exptl_crystal_F_000 660
_exptl_crystal_size_max 0.60
_exptl_crystal_size_mid 0.50
_exptl_crystal_size_min 0.40
_refine_diff_density_max 0.432
_refine_diff_density_min -0.474
_refine_diff_density_rms 0.094
_refine_ls_extinction_method none
_refine_ls_goodness_of_fit_ref 1.217
_refine_ls_hydrogen_treatment constr
_refine_ls_matrix_type full
_refine_ls_number_parameters 377
_refine_ls_number_reflns 6980
_refine_ls_number_restraints 0
_refine_ls_restrained_S_all 1.217
_refine_ls_R_factor_all 0.0676
_refine_ls_R_factor_gt 0.0628
_refine_ls_shift/su_max 0.000
_refine_ls_shift/su_mean 0.000
_refine_ls_structure_factor_coef Fsqd
_refine_ls_weighting_details 'calc w=1/[\s^2^(Fo^2^)+(0.0159P)^2^+6.7417P] where P=(Fo^2^+2Fc^2^)/3'
_refine_ls_weighting_scheme calc
_refine_ls_wR_factor_gt 0.1664
_refine_ls_wR_factor_ref 0.1682
_reflns_number_gt 6325
_reflns_number_total 6980
_reflns_threshold_expression >2sigma(I)
_cod_data_source_file b822372fsup1.cif
_cod_data_source_block 1a
_cod_depositor_comments
;
The following automatic conversions were performed:

'_symmetry_cell_setting' value 'Triclinic' changed to 'triclinic'
according to /home/saulius/struct/CIF-dictionaries/cif_core.dic
dictionary named 'cif_core.dic' version 2.4.2 from 2011-04-26.

Automatic conversion script
Id: cif_fix_values 1891 2012-01-12 08:04:46Z andrius 
;
_cod_original_sg_symbol_H-M P-1
_cod_database_code 7053778

loop_
_symmetry_equiv_pos_as_xyz
'x, y, z'
'-x, -y, -z'

loop_
_atom_site_label
_atom_site_type_symbol
_atom_site_fract_x
_atom_site_fract_y
_atom_site_fract_z
_atom_site_U_iso_or_equiv
_atom_site_adp_type
_atom_site_occupancy
_atom_site_symmetry_multiplicity
_atom_site_calc_flag
_atom_site_refinement_flags
S1 S 0.18247(11) 0.33123(9) 0.05207(5) 0.0212(2) Uani 1 1 d .
S2 S 0.25375(11) -0.04686(9) 0.29936(5) 0.0213(2) Uani 1 1 d .
Si1 Si 0.46893(12) 0.38971(11) 0.18152(6) 0.0218(2) Uani 1 1 d .
Si2 Si -0.05105(12) -0.01553(10) 0.21945(6) 0.0219(2) Uani 1 1 d .
F1 F -0.0482(3) 0.5040(3) 0.27242(13) 0.0311(5) Uani 1 1 d .
F2 F 0.2019(3) 0.6116(2) 0.31325(14) 0.0323(6) Uani 1 1 d .
F3 F -0.0830(3) 0.3942(2) 0.39300(14) 0.0315(5) Uani 1 1 d .
F4 F 0.1025(3) 0.5825(2) 0.44452(13) 0.0320(6) Uani 1 1 d .
F5 F 0.1248(3) 0.2986(2) 0.45761(14) 0.0336(6) Uani 1 1 d .
F6 F 0.3242(3) 0.4668(3) 0.44413(14) 0.0333(6) Uani 1 1 d .
C1 C 0.2496(4) 0.3568(3) 0.1502(2) 0.0182(7) Uani 1 1 d .
C2 C 0.1227(4) 0.3495(3) 0.1892(2) 0.0176(7) Uani 1 1 d .
C3 C -0.0242(4) 0.3252(3) 0.1392(2) 0.0186(7) Uani 1 1 d .
H3 H -0.1191 0.3195 0.1570 0.022 Uiso 1 1 calc R
C4 C -0.0118(4) 0.3112(4) 0.0628(2) 0.0199(7) Uani 1 1 d .
C5 C 0.1329(4) 0.3738(3) 0.2744(2) 0.0162(6) Uani 1 1 d .
C6 C 0.0864(5) 0.4920(4) 0.3103(2) 0.0206(7) Uani 1 1 d .
C7 C 0.0687(5) 0.4688(4) 0.3931(2) 0.0239(8) Uani 1 1 d .
C8 C 0.1777(5) 0.3828(4) 0.4084(2) 0.0217(7) Uani 1 1 d .
C9 C 0.1814(4) 0.3111(3) 0.3294(2) 0.0174(7) Uani 1 1 d .
C10 C 0.1504(4) 0.0640(3) 0.2820(2) 0.0191(7) Uani 1 1 d .
C11 C 0.2353(4) 0.1906(3) 0.3246(2) 0.0172(7) Uani 1 1 d .
C12 C 0.3796(4) 0.1944(4) 0.3711(2) 0.0192(7) Uani 1 1 d .
H12 H 0.4476 0.2720 0.4036 0.023 Uiso 1 1 calc R
C13 C 0.4076(4) 0.0724(4) 0.3629(2) 0.0191(7) Uani 1 1 d .
C14 C -0.1397(5) 0.2797(4) -0.0042(2) 0.0212(7) Uani 1 1 d .
C15 C -0.1143(5) 0.3313(4) -0.0713(2) 0.0262(8) Uani 1 1 d .
H15 H -0.0141 0.3871 -0.0747 0.031 Uiso 1 1 calc R
C16 C -0.2377(6) 0.3005(4) -0.1339(2) 0.0318(9) Uani 1 1 d .
H16 H -0.2191 0.3349 -0.1789 0.038 Uiso 1 1 calc R
C17 C -0.3876(6) 0.2189(5) -0.1292(3) 0.0363(10) Uani 1 1 d .
H17 H -0.4700 0.1995 -0.1706 0.044 Uiso 1 1 calc R
C18 C -0.4149(5) 0.1658(5) -0.0624(3) 0.0364(10) Uani 1 1 d .
H18 H -0.5153 0.1100 -0.0594 0.044 Uiso 1 1 calc R
C19 C -0.2922(5) 0.1962(4) -0.0004(2) 0.0285(8) Uani 1 1 d .
H19 H -0.3110 0.1608 0.0443 0.034 Uiso 1 1 calc R
C20 C 0.5396(4) 0.0337(4) 0.4013(2) 0.0197(7) Uani 1 1 d .
C21 C 0.6658(4) 0.1299(4) 0.4520(2) 0.0243(8) Uani 1 1 d .
H21 H 0.6688 0.2198 0.4606 0.029 Uiso 1 1 calc R
C22 C 0.7869(5) 0.0924(4) 0.4897(2) 0.0277(8) Uani 1 1 d .
H22 H 0.8710 0.1573 0.5232 0.033 Uiso 1 1 calc R
C23 C 0.7829(5) -0.0420(4) 0.4774(3) 0.0285(9) Uani 1 1 d .
H23 H 0.8638 -0.0671 0.5031 0.034 Uiso 1 1 calc R
C24 C 0.6595(5) -0.1377(4) 0.4274(3) 0.0298(9) Uani 1 1 d .
H24 H 0.6571 -0.2275 0.4190 0.036 Uiso 1 1 calc R
C25 C 0.5384(5) -0.1006(4) 0.3894(2) 0.0270(8) Uani 1 1 d .
H25 H 0.4554 -0.1659 0.3556 0.032 Uiso 1 1 calc R
C26 C 0.5408(5) 0.5055(5) 0.2774(2) 0.0322(9) Uani 1 1 d .
H26A H 0.4962 0.4596 0.3169 0.048 Uiso 1 1 calc R
H26B H 0.5087 0.5845 0.2756 0.048 Uiso 1 1 calc R
H26C H 0.6544 0.5317 0.2891 0.048 Uiso 1 1 calc R
C27 C 0.5722(5) 0.4719(4) 0.1064(2) 0.0289(8) Uani 1 1 d .
H27A H 0.6840 0.4868 0.1193 0.043 Uiso 1 1 calc R
H27B H 0.5538 0.5570 0.1046 0.043 Uiso 1 1 calc R
H27C H 0.5318 0.4142 0.0568 0.043 Uiso 1 1 calc R
C28 C 0.5026(5) 0.2241(5) 0.1839(3) 0.0339(10) Uani 1 1 d .
H28A H 0.6129 0.2387 0.2018 0.051 Uiso 1 1 calc R
H28B H 0.4717 0.1708 0.1328 0.051 Uiso 1 1 calc R
H28C H 0.4405 0.1774 0.2183 0.051 Uiso 1 1 calc R
C29 C -0.1920(5) 0.0711(4) 0.2519(3) 0.0295(9) Uani 1 1 d .
H29A H -0.1556 0.1641 0.2458 0.044 Uiso 1 1 calc R
H29B H -0.1977 0.0664 0.3053 0.044 Uiso 1 1 calc R
H29C H -0.2952 0.0275 0.2212 0.044 Uiso 1 1 calc R
C30 C -0.0309(6) -0.0159(4) 0.1160(2) 0.0328(9) Uani 1 1 d .
H30A H -0.1336 -0.0552 0.0841 0.049 Uiso 1 1 calc R
H30B H 0.0365 -0.0681 0.1022 0.049 Uiso 1 1 calc R
H30C H 0.0147 0.0752 0.1082 0.049 Uiso 1 1 calc R
C31 C -0.1237(5) -0.1947(4) 0.2350(3) 0.0382(11) Uani 1 1 d .
H31A H -0.1315 -0.1957 0.2886 0.057 Uiso 1 1 calc R
H31B H -0.0506 -0.2406 0.2207 0.057 Uiso 1 1 calc R
H31C H -0.2261 -0.2395 0.2038 0.057 Uiso 1 1 calc R

loop_
_atom_site_aniso_label
_atom_site_aniso_U_11
_atom_site_aniso_U_22
_atom_site_aniso_U_33
_atom_site_aniso_U_23
_atom_site_aniso_U_13
_atom_site_aniso_U_12
S1 0.0223(4) 0.0243(4) 0.0181(4) 0.0041(3) 0.0070(3) 0.0078(4)
S2 0.0210(4) 0.0149(4) 0.0271(5) 0.0023(3) 0.0001(3) 0.0066(3)
Si1 0.0186(5) 0.0242(5) 0.0245(5) 0.0072(4) 0.0066(4) 0.0071(4)
Si2 0.0193(5) 0.0150(5) 0.0285(5) 0.0029(4) -0.0012(4) 0.0035(4)
F1 0.0384(14) 0.0377(13) 0.0255(12) 0.0040(10) 0.0039(10) 0.0257(11)
F2 0.0481(15) 0.0138(10) 0.0346(13) 0.0073(9) 0.0148(11) 0.0048(10)
F3 0.0296(12) 0.0341(13) 0.0350(13) 0.0109(10) 0.0158(10) 0.0104(10)
F4 0.0518(16) 0.0248(12) 0.0223(11) -0.0004(9) 0.0080(11) 0.0181(11)
F5 0.0576(17) 0.0298(12) 0.0247(12) 0.0148(10) 0.0195(11) 0.0213(12)
F6 0.0324(13) 0.0321(13) 0.0279(12) -0.0077(10) -0.0079(10) 0.0095(10)
C1 0.0216(17) 0.0144(15) 0.0186(16) 0.0032(13) 0.0046(13) 0.0052(13)
C2 0.0204(17) 0.0140(15) 0.0196(17) 0.0027(12) 0.0053(13) 0.0068(13)
C3 0.0198(17) 0.0168(16) 0.0206(17) 0.0046(13) 0.0059(14) 0.0063(13)
C4 0.0207(17) 0.0176(16) 0.0220(17) 0.0047(13) 0.0053(14) 0.0058(14)
C5 0.0161(15) 0.0123(15) 0.0196(16) 0.0034(12) 0.0051(13) 0.0026(12)
C6 0.0266(18) 0.0152(16) 0.0209(17) 0.0042(13) 0.0043(14) 0.0074(14)
C7 0.031(2) 0.0207(18) 0.0218(18) 0.0027(14) 0.0077(15) 0.0095(15)
C8 0.0296(19) 0.0187(17) 0.0174(17) 0.0049(13) 0.0033(14) 0.0081(15)
C9 0.0176(16) 0.0145(15) 0.0189(16) 0.0025(13) 0.0033(13) 0.0034(13)
C10 0.0195(17) 0.0158(16) 0.0231(17) 0.0052(13) 0.0042(14) 0.0064(13)
C11 0.0180(16) 0.0153(15) 0.0192(16) 0.0039(13) 0.0047(13) 0.0055(13)
C12 0.0200(17) 0.0165(16) 0.0195(16) 0.0043(13) 0.0029(13) 0.0032(13)
C13 0.0176(16) 0.0172(16) 0.0214(17) 0.0046(13) 0.0025(13) 0.0037(13)
C14 0.0264(18) 0.0182(16) 0.0194(17) 0.0007(13) 0.0020(14) 0.0095(14)
C15 0.034(2) 0.0211(18) 0.0226(18) 0.0046(15) 0.0029(16) 0.0073(16)
C16 0.046(3) 0.026(2) 0.0231(19) 0.0050(16) 0.0004(18) 0.0137(19)
C17 0.039(2) 0.038(2) 0.028(2) -0.0033(18) -0.0103(18) 0.016(2)
C18 0.026(2) 0.040(2) 0.036(2) -0.0001(19) -0.0029(18) 0.0064(18)
C19 0.027(2) 0.034(2) 0.0222(19) 0.0037(16) 0.0056(16) 0.0059(17)
C20 0.0186(17) 0.0195(17) 0.0233(18) 0.0076(14) 0.0041(14) 0.0076(14)
C21 0.0203(18) 0.0190(17) 0.032(2) 0.0071(15) 0.0018(15) 0.0043(14)
C22 0.0212(18) 0.027(2) 0.033(2) 0.0097(16) -0.0005(16) 0.0050(15)
C23 0.0215(19) 0.029(2) 0.039(2) 0.0166(17) 0.0042(17) 0.0097(16)
C24 0.029(2) 0.0211(18) 0.042(2) 0.0094(17) 0.0043(18) 0.0111(16)
C25 0.0239(19) 0.0196(18) 0.035(2) 0.0050(16) 0.0015(16) 0.0050(15)
C26 0.0215(19) 0.039(2) 0.029(2) 0.0043(18) 0.0017(16) 0.0010(17)
C27 0.0252(19) 0.030(2) 0.032(2) 0.0090(17) 0.0111(17) 0.0059(16)
C28 0.032(2) 0.038(2) 0.046(3) 0.021(2) 0.020(2) 0.0205(19)
C29 0.0204(18) 0.026(2) 0.042(2) 0.0095(17) 0.0047(17) 0.0062(15)
C30 0.040(2) 0.024(2) 0.029(2) -0.0049(16) -0.0067(18) 0.0112(18)
C31 0.028(2) 0.0190(19) 0.061(3) 0.0086(19) -0.002(2) 0.0015(16)

loop_
_atom_type_symbol
_atom_type_description
_atom_type_scat_dispersion_real
_atom_type_scat_dispersion_imag
_atom_type_scat_source
C C 0.0033 0.0016 'International Tables Vol C Tables 4.2.6.8 and 6.1.1.4'
H H 0.0000 0.0000 'International Tables Vol C Tables 4.2.6.8 and 6.1.1.4'
F F 0.0171 0.0103 'International Tables Vol C Tables 4.2.6.8 and 6.1.1.4'
S S 0.1246 0.1234 'International Tables Vol C Tables 4.2.6.8 and 6.1.1.4'
Si Si 0.0817 0.0704 'International Tables Vol C Tables 4.2.6.8 and 6.1.1.4'

loop_
_geom_angle_atom_site_label_1
_geom_angle_atom_site_label_2
_geom_angle_atom_site_label_3
_geom_angle
C1 S1 C4 93.9(2)
C13 S2 C10 94.5(2)
C28 Si1 C27 109.3(2)
C28 Si1 C26 112.2(2)
C27 Si1 C26 109.5(2)
C28 Si1 C1 108.1(2)
C27 Si1 C1 107.1(2)
C26 Si1 C1 110.5(2)
C30 Si2 C29 113.9(2)
C30 Si2 C31 108.7(2)
C29 Si2 C31 107.9(2)
C30 Si2 C10 109.4(2)
C29 Si2 C10 110.1(2)
C31 Si2 C10 106.6(2)
C2 C1 S1 109.1(3)
C2 C1 Si1 134.2(3)
S1 C1 Si1 116.7(2)
C1 C2 C3 113.5(3)
C1 C2 C5 125.6(3)
C3 C2 C5 120.7(3)
C4 C3 C2 113.3(3)
C3 C4 C14 127.8(4)
C3 C4 S1 110.2(3)
C14 C4 S1 122.0(3)
C9 C5 C2 131.9(3)
C9 C5 C6 110.6(3)
C2 C5 C6 117.5(3)
F1 C6 F2 106.0(3)
F1 C6 C5 114.6(3)
F2 C6 C5 111.4(3)
F1 C6 C7 111.0(3)
F2 C6 C7 109.1(3)
C5 C6 C7 104.6(3)
F4 C7 F3 107.9(3)
F4 C7 C6 113.9(3)
F3 C7 C6 108.6(3)
F4 C7 C8 114.7(3)
F3 C7 C8 109.1(3)
C6 C7 C8 102.3(3)
F5 C8 F6 106.3(3)
F5 C8 C9 113.8(3)
F6 C8 C9 112.1(3)
F5 C8 C7 111.2(3)
F6 C8 C7 108.7(3)
C9 C8 C7 104.7(3)
C5 C9 C11 131.7(3)
C5 C9 C8 110.2(3)
C11 C9 C8 118.1(3)
C11 C10 S2 108.8(3)
C11 C10 Si2 135.9(3)
S2 C10 Si2 114.9(2)
C10 C11 C12 113.7(3)
C10 C11 C9 125.3(3)
C12 C11 C9 120.8(3)
C13 C12 C11 113.3(3)
C12 C13 C20 130.1(3)
C12 C13 S2 109.6(3)
C20 C13 S2 120.2(3)
C15 C14 C19 118.6(4)
C15 C14 C4 121.8(4)
C19 C14 C4 119.6(4)
C14 C15 C16 120.7(4)
C17 C16 C15 120.1(4)
C16 C17 C18 120.0(4)
C19 C18 C17 119.9(4)
C18 C19 C14 120.8(4)
C21 C20 C25 118.5(4)
C21 C20 C13 120.6(3)
C25 C20 C13 120.8(3)
C22 C21 C20 120.4(4)
C21 C22 C23 120.1(4)
C24 C23 C22 120.0(4)
C23 C24 C25 120.0(4)
C24 C25 C20 120.9(4)

loop_
_geom_bond_atom_site_label_1
_geom_bond_atom_site_label_2
_geom_bond_distance
S1 C1 1.724(5)
S1 C4 1.727(5)
S2 C13 1.722(5)
S2 C10 1.725(4)
Si1 C28 1.859(6)
Si1 C27 1.871(5)
Si1 C26 1.872(5)
Si1 C1 1.889(5)
Si2 C30 1.861(6)
Si2 C29 1.864(5)
Si2 C31 1.872(6)
Si2 C10 1.886(5)
F1 C6 1.355(5)
F2 C6 1.363(5)
F3 C7 1.353(5)
F4 C7 1.335(5)
F5 C8 1.350(5)
F6 C8 1.366(5)
C1 C2 1.389(5)
C2 C3 1.428(5)
C2 C5 1.483(5)
C3 C4 1.362(5)
C4 C14 1.472(6)
C5 C9 1.343(5)
C5 C6 1.512(5)
C6 C7 1.536(6)
C7 C8 1.538(6)
C8 C9 1.507(5)
C9 C11 1.481(5)
C10 C11 1.384(6)
C11 C12 1.431(5)
C12 C13 1.372(5)
C13 C20 1.480(5)
C14 C15 1.386(6)
C14 C19 1.404(6)
C15 C16 1.396(6)
C16 C17 1.383(7)
C17 C18 1.389(7)
C18 C19 1.386(6)
C20 C21 1.394(6)
C20 C25 1.397(6)
C21 C22 1.387(6)
C22 C23 1.392(6)
C23 C24 1.374(6)
C24 C25 1.386(6)
